data_2201032
loop_
_publ_author_name
'Kruszynski, Rafal'
'Czestkowski, Wojciech'

_publ_section_title
;
 1-Bromo-2,4-dinitrobenzene
;
_journal_issue 5
_journal_name_full 'Acta Crystallographica Section E'
_journal_page_first o481
_journal_page_last o483
_journal_paper_doi 10.1107/S1600536802005718
_journal_volume 58
_journal_year 2002
_chemical_formula_moiety 'C6 H3 Br N2 O4'
_chemical_formula_sum 'C6 H3 Br N2 O4'
_chemical_formula_weight 247.01
_chemical_name_systematic 1-Bromo-2,4-dinitrobenzene
_space_group_IT_number 56
_symmetry_cell_setting orthorhombic
_symmetry_space_group_name_Hall '-P 2ab 2ac'
_symmetry_space_group_name_H-M 'P c c n'
_atom_sites_solution_hydrogens difmap
_atom_sites_solution_primary direct
_atom_sites_solution_secondary direct
_cell_angle_alpha 90.00
_cell_angle_beta 90.00
_cell_angle_gamma 90.00
_cell_formula_units_Z 8
_cell_length_a 8.8740(5)
_cell_length_b 11.2257(5)
_cell_length_c 15.7326(8)
_cell_measurement_reflns_used 4181
_cell_measurement_temperature 290(2)
_cell_measurement_theta_max 22
_cell_measurement_theta_min 5
_cell_volume 1567.23(14)
_computing_cell_refinement 'CrysAlis RED v. 1.163 (UNIL IC & Kuma 2000)'
_computing_data_collection 'CrysAlis CCD v. 1.163 (UNIL IC & Kuma 2000)'
_computing_data_reduction 'CrysAlis RED v. 1.163 (UNIL IC & Kuma 2000)'
_computing_molecular_graphics
;XP in SHELXTL/PC (Sheldrick, 1990b)
 ORTEP-3 W v. 1.062 (Farrugia 1997)
;
_computing_publication_material
;SHELXL-97 (Sheldrick, 1997) and
 PLATON (Spek, 1990)
;
_computing_structure_refinement 'SHELXL-97 (Sheldrick, 1997)'
_computing_structure_solution 'SHELXS-97 (Sheldrick, 1990a)'
_diffrn_ambient_temperature 290.0(10)
_diffrn_measured_fraction_theta_full 0.858
_diffrn_measured_fraction_theta_max 0.858
_diffrn_measurement_device_type 'Kuma KM4-CCD'
_diffrn_measurement_method \w
_diffrn_radiation_monochromator graphite
_diffrn_radiation_source 'fine-focus sealed tube'
_diffrn_radiation_type MoK\a
_diffrn_radiation_wavelength 0.71073
_diffrn_reflns_av_R_equivalents 0.0460
_diffrn_reflns_av_sigmaI/netI 0.0161
_diffrn_reflns_limit_h_max 10
_diffrn_reflns_limit_h_min -10
_diffrn_reflns_limit_k_max 13
_diffrn_reflns_limit_k_min -13
_diffrn_reflns_limit_l_max 18
_diffrn_reflns_limit_l_min -18
_diffrn_reflns_number 16718
_diffrn_reflns_theta_full 25.11
_diffrn_reflns_theta_max 25.11
_diffrn_reflns_theta_min 3.91
_diffrn_standards_decay_% 0.00
_diffrn_standards_interval_count 20
_diffrn_standards_number 2
_exptl_absorpt_coefficient_mu 5.227
_exptl_absorpt_correction_T_max 0.357
_exptl_absorpt_correction_T_min 0.103
_exptl_absorpt_correction_type numerical
_exptl_absorpt_process_details 'X-RED. Stoe & Cie (1999)'
_exptl_crystal_colour 'light yellow'
_exptl_crystal_density_diffrn 2.094
_exptl_crystal_density_meas ?
_exptl_crystal_density_method 'not measured'
_exptl_crystal_description prism
_exptl_crystal_F_000 960
_exptl_crystal_size_max 0.69
_exptl_crystal_size_mid 0.27
_exptl_crystal_size_min 0.27
_refine_diff_density_max 0.282
_refine_diff_density_min -0.426
_refine_ls_extinction_coef 0.0092(5)
_refine_ls_extinction_expression Fc^*^=kFc[1+0.001xFc^2^\l^3^/sin(2\q)]^-1/4^
_refine_ls_extinction_method SHELXL
_refine_ls_goodness_of_fit_ref 1.143
_refine_ls_hydrogen_treatment constr
_refine_ls_matrix_type full
_refine_ls_number_parameters 119
_refine_ls_number_reflns 1401
_refine_ls_number_restraints 0
_refine_ls_restrained_S_all 1.143
_refine_ls_R_factor_all 0.0271
_refine_ls_R_factor_gt 0.0270
_refine_ls_shift/su_max 0.000
_refine_ls_shift/su_mean 0.000
_refine_ls_structure_factor_coef Fsqd
_refine_ls_weighting_details 'w=1/[\s^2^(Fo^2^)+(0.0208P)^2^+1.5927P] where P=(Fo^2^+2Fc^2^)/3'
_refine_ls_weighting_scheme calc
_refine_ls_wR_factor_gt 0.0618
_refine_ls_wR_factor_ref 0.0619
_reflns_number_gt 1395
_reflns_number_total 1401
_reflns_threshold_expression I>2\s(I)
_cod_data_source_file bt6132.cif
_cod_data_source_block I
_cod_depositor_comments
;
The following automatic conversions were performed:

'_exptl_crystal_density_meas' value 'not measured' was changed to '?'
- the value is perceived as not measured.

Automatic conversion script
Id: cif_fix_values 3008 2015-01-20 13:52:24Z robertas 

The following automatic conversions were performed:

'_atom_sites_solution_hydrogens' value 'diffmap' was changed to
'difmap'.

Automatic conversion script
Id: cif_fix_values 6452 2018-10-05 10:23:21Z andrius 
;
_cod_database_code 2201032
_cod_database_fobs_code 2201032

loop_
_symmetry_equiv_pos_as_xyz
'x, y, z'
'-x+1/2, -y+1/2, z'
'-x, y+1/2, -z+1/2'
'x+1/2, -y, -z+1/2'
'-x, -y, -z'
'x-1/2, y-1/2, -z'
'x, -y-1/2, z-1/2'
'-x-1/2, y, z-1/2'

loop_
_atom_site_label
_atom_site_fract_x
_atom_site_fract_y
_atom_site_fract_z
_atom_site_U_iso_or_equiv
_atom_site_adp_type
_atom_site_calc_flag
_atom_site_refinement_flags
_atom_site_occupancy
_atom_site_disorder_assembly
_atom_site_disorder_group
_atom_site_type_symbol
Br1 0.23777(4) 0.95257(3) 0.075282(17) 0.05155(16) Uani d . 1 . . Br
C1 0.1416(3) 0.8903(2) -0.02146(14) 0.0341(5) Uani d . 1 . . C
C2 0.1801(3) 0.9229(2) -0.10375(15) 0.0325(5) Uani d . 1 . . C
C3 0.1179(3) 0.8667(2) -0.17339(14) 0.0351(5) Uani d . 1 . . C
H3 0.1464 0.8871 -0.2284 0.042 Uiso calc R 1 . . H
C4 0.0121(3) 0.7796(2) -0.15854(15) 0.0328(5) Uani d . 1 . . C
C5 -0.0326(3) 0.7481(2) -0.07770(15) 0.0360(6) Uani d . 1 . . C
H5 -0.1066 0.6905 -0.0696 0.043 Uiso calc R 1 . . H
C6 0.0336(3) 0.8029(2) -0.00934(15) 0.0368(6) Uani d . 1 . . C
H6 0.0057 0.7814 0.0455 0.044 Uiso calc R 1 . . H
N1 0.2928(3) 1.0162(2) -0.12129(15) 0.0408(5) Uani d . 1 . . N
O1 0.3823(2) 0.9961(2) -0.17805(15) 0.0612(6) Uani d . 1 . . O
O2 0.2866(3) 1.1074(2) -0.07997(14) 0.0606(6) Uani d . 1 . . O
N2 -0.0497(3) 0.7141(2) -0.23176(14) 0.0417(5) Uani d . 1 . . N
O3 -0.1528(2) 0.64384(19) -0.21890(13) 0.0558(5) Uani d . 1 . . O
O4 0.0069(3) 0.7323(2) -0.30029(13) 0.0654(7) Uani d . 1 . . O

loop_
_atom_site_aniso_label
_atom_site_aniso_U_11
_atom_site_aniso_U_22
_atom_site_aniso_U_33
_atom_site_aniso_U_12
_atom_site_aniso_U_13
_atom_site_aniso_U_23
Br1 0.0703(3) 0.0495(2) 0.03485(19) -0.00846(14) -0.01487(13) -0.00251(11)
C1 0.0392(13) 0.0349(12) 0.0281(11) 0.0065(10) -0.0055(10) -0.0026(10)
C2 0.0318(12) 0.0306(11) 0.0351(12) 0.0016(10) 0.0013(10) 0.0035(10)
C3 0.0412(14) 0.0379(13) 0.0264(12) 0.0074(11) 0.0032(10) 0.0029(10)
C4 0.0354(13) 0.0344(12) 0.0285(11) 0.0065(10) -0.0038(10) -0.0034(9)
C5 0.0369(13) 0.0351(12) 0.0361(13) -0.0014(10) 0.0031(11) 0.0008(10)
C6 0.0448(15) 0.0395(13) 0.0262(11) 0.0007(11) 0.0032(10) 0.0030(10)
N1 0.0403(12) 0.0374(12) 0.0446(12) 0.0002(10) 0.0022(10) 0.0063(10)
O1 0.0525(13) 0.0503(12) 0.0807(16) -0.0008(10) 0.0275(11) 0.0051(11)
O2 0.0799(16) 0.0439(12) 0.0579(13) -0.0171(11) 0.0060(11) -0.0055(10)
N2 0.0473(13) 0.0423(12) 0.0357(12) 0.0099(11) -0.0093(10) -0.0049(9)
O3 0.0519(12) 0.0567(12) 0.0590(13) -0.0056(10) -0.0132(10) -0.0122(10)
O4 0.0946(18) 0.0714(15) 0.0302(10) -0.0042(13) -0.0019(12) -0.0077(9)

loop_
_atom_type_symbol
_atom_type_description
_atom_type_scat_dispersion_real
_atom_type_scat_dispersion_imag
_atom_type_scat_source
C C 0.0033 0.0016 'International Tables Vol C Tables 4.2.6.8 and 6.1.1.4'
H H 0.0000 0.0000 'International Tables Vol C Tables 4.2.6.8 and 6.1.1.4'
N N 0.0061 0.0033 'International Tables Vol C Tables 4.2.6.8 and 6.1.1.4'
O O 0.0106 0.0060 'International Tables Vol C Tables 4.2.6.8 and 6.1.1.4'
Br Br -0.2901 2.4595 'International Tables Vol C Tables 4.2.6.8 and 6.1.1.4'

loop_
_geom_angle_atom_site_label_1
_geom_angle_atom_site_label_2
_geom_angle_atom_site_label_3
_geom_angle
_geom_angle_publ_flag
C6 C1 C2 119.1(2) yes
C6 C1 Br1 117.79(17) yes
C2 C1 Br1 123.04(19) yes
C3 C2 C1 121.4(2) yes
C3 C2 N1 116.6(2) yes
C1 C2 N1 121.9(2) yes
C4 C3 C2 117.6(2) yes
C4 C3 H3 121.2 no
C2 C3 H3 121.2 no
C3 C4 C5 122.4(2) yes
C3 C4 N2 118.4(2) yes
C5 C4 N2 119.1(2) yes
C6 C5 C4 119.0(2) yes
C6 C5 H5 120.5 no
C4 C5 H5 120.5 no
C5 C6 C1 120.4(2) yes
C5 C6 H6 119.8 no
C1 C6 H6 119.8 no
O2 N1 O1 125.4(2) ?
O2 N1 C2 117.9(2) ?
O1 N1 C2 116.6(2) ?
O4 N2 O3 124.6(2) ?
O4 N2 C4 117.3(2) ?
O3 N2 C4 118.1(2) ?

loop_
_geom_bond_atom_site_label_1
_geom_bond_atom_site_label_2
_geom_bond_site_symmetry_2
_geom_bond_distance
_geom_bond_publ_flag
Br1 C1 . 1.880(2) ?
C1 C6 . 1.384(3) ?
C1 C2 . 1.388(3) ?
C2 C3 . 1.379(3) ?
C2 N1 . 1.474(3) ?
C3 C4 . 1.376(4) ?
C3 H3 . 0.9300 ?
C4 C5 . 1.379(3) ?
C4 N2 . 1.472(3) ?
C5 C6 . 1.372(3) ?
C5 H5 . 0.9300 ?
C6 H6 . 0.9300 ?
N1 O2 . 1.214(3) ?
N1 O1 . 1.216(3) ?
N2 O4 . 1.207(3) ?
N2 O3 . 1.225(3) ?

loop_
_geom_hbond_atom_site_label_D
_geom_hbond_atom_site_label_H
_geom_hbond_atom_site_label_A
_geom_hbond_site_symmetry_A
_geom_hbond_distance_DH
_geom_hbond_distance_HA
_geom_hbond_distance_DA
_geom_hbond_angle_DHA
C6 H6 O4 7_576 0.93 2.43 3.321(3) 160.3

loop_
_cod_related_entry_id
_cod_related_entry_database
_cod_related_entry_code
1 ChemSpider 10957
